data_7017453
loop_
_publ_author_name
'Larocque, Timothy G.'
'Badaj, Anna C.'
'Dastgir, Sarim'
'Lavoie, Gino G.'

_publ_section_title
;
 New stable aryl-substituted acyclic imino-N-heterocyclic carbene:
 synthesis, characterisation and coordination to early transition metals.
;
_journal_issue 47
_journal_name_full 'Dalton transactions (Cambridge, England : 2003)'
_journal_page_first 12705
_journal_page_last 12712
_journal_paper_doi 10.1039/c1dt11565k
_journal_volume 40
_journal_year 2011
_chemical_formula_moiety 'C29 H39 Cl3 Cr N3 O, C H2 Cl2'
_chemical_formula_sum 'C30 H41 Cl5 Cr N3 O'
_chemical_formula_weight 688.91
_chemical_name_systematic
;
?
;
_space_group_IT_number 88
_symmetry_cell_setting tetragonal
_symmetry_space_group_name_Hall '-I 4ad'
_symmetry_space_group_name_H-M 'I 41/a :2'
_atom_sites_solution_hydrogens geom
_atom_sites_solution_primary direct
_atom_sites_solution_secondary difmap
_audit_creation_method SHELXL-97
_cell_angle_alpha 90.00
_cell_angle_beta 90.00
_cell_angle_gamma 90.00
_cell_formula_units_Z 16
_cell_length_a 34.553(6)
_cell_length_b 34.553
_cell_length_c 11.316(2)
_cell_measurement_reflns_used 9080
_cell_measurement_temperature 100(2)
_cell_measurement_theta_max 26.25
_cell_measurement_theta_min 2.36
_cell_volume 13510(3)
_computing_cell_refinement 'SAINT V7.46A (Bruker AXS, 2007)'
_computing_data_collection 'APEX 2 v2010.3'
_computing_data_reduction 'SAINT V7.46A (Bruker AXS, 2007)'
_computing_molecular_graphics 'Bruker SHELXTL'
_computing_publication_material 'Bruker SHELXTL'
_computing_structure_refinement 'SHELXL-97 (Sheldrick, 2008)'
_computing_structure_solution 'SHELXS-97 (Sheldrick, 2008)'
_diffrn_ambient_temperature 100(2)
_diffrn_measured_fraction_theta_full 1.000
_diffrn_measured_fraction_theta_max 1.000
_diffrn_measurement_device_type 'CCD area detector'
_diffrn_measurement_method 'phi and omega scans'
_diffrn_radiation_monochromator graphite
_diffrn_radiation_source 'fine-focus sealed tube'
_diffrn_radiation_type MoK\a
_diffrn_radiation_wavelength 0.71073
_diffrn_reflns_av_R_equivalents 0.1289
_diffrn_reflns_av_sigmaI/netI 0.0635
_diffrn_reflns_limit_h_max 41
_diffrn_reflns_limit_h_min -31
_diffrn_reflns_limit_k_max 33
_diffrn_reflns_limit_k_min -41
_diffrn_reflns_limit_l_max 13
_diffrn_reflns_limit_l_min -13
_diffrn_reflns_number 62831
_diffrn_reflns_theta_full 24.99
_diffrn_reflns_theta_max 24.99
_diffrn_reflns_theta_min 1.89
_exptl_absorpt_coefficient_mu 0.762
_exptl_absorpt_correction_T_max 0.9759
_exptl_absorpt_correction_T_min 0.8123
_exptl_absorpt_correction_type numerical
_exptl_absorpt_process_details SADABS
_exptl_crystal_colour blue
_exptl_crystal_density_diffrn 1.355
_exptl_crystal_density_method 'not measured'
_exptl_crystal_description block
_exptl_crystal_F_000 5744
_exptl_crystal_size_max 0.349
_exptl_crystal_size_mid 0.101
_exptl_crystal_size_min 0.083
_refine_diff_density_max 0.583
_refine_diff_density_min -0.619
_refine_diff_density_rms 0.078
_refine_ls_extinction_method none
_refine_ls_goodness_of_fit_ref 1.372
_refine_ls_hydrogen_treatment refall
_refine_ls_matrix_type full
_refine_ls_number_parameters 378
_refine_ls_number_reflns 5953
_refine_ls_number_restraints 12
_refine_ls_restrained_S_all 1.372
_refine_ls_R_factor_all 0.0942
_refine_ls_R_factor_gt 0.0595
_refine_ls_shift/su_max 0.000
_refine_ls_shift/su_mean 0.000
_refine_ls_structure_factor_coef Fsqd
_refine_ls_weighting_details 'calc w=1/[\s^2^(Fo^2^)+(0.0405P)^2^+0.0000P] where P=(Fo^2^+2Fc^2^)/3'
_refine_ls_weighting_scheme calc
_refine_ls_wR_factor_gt 0.1178
_refine_ls_wR_factor_ref 0.1291
_reflns_number_gt 4225
_reflns_number_total 5953
_reflns_threshold_expression >2sigma(I)
_cod_data_source_file c1dt11565k.txt
_cod_data_source_block edwin_0m
_cod_depositor_comments
;
The following automatic conversions were performed:

'_symmetry_cell_setting' value 'Tetragonal' changed to 'tetragonal'
according to /home/saulius/struct/CIF-dictionaries/cif_core.dic
dictionary named 'cif_core.dic' version 2.4.1 from 2010-06-29.

Automatic conversion script
Id: cif_fix_values 1715 2011-07-08 13:25:40Z adriana 
;
_cod_original_sg_symbol_H-M I4(1)/a
_cod_database_code 7017453

loop_
_symmetry_equiv_pos_as_xyz
'x, y, z'
'-x+1/2, -y, z+1/2'
'-y+3/4, x+1/4, z+1/4'
'y+3/4, -x+3/4, z+3/4'
'x+1/2, y+1/2, z+1/2'
'-x+1, -y+1/2, z+1'
'-y+5/4, x+3/4, z+3/4'
'y+5/4, -x+5/4, z+5/4'
'-x, -y, -z'
'x-1/2, y, -z-1/2'
'y-3/4, -x-1/4, -z-1/4'
'-y-3/4, x-3/4, -z-3/4'
'-x+1/2, -y+1/2, -z+1/2'
'x, y+1/2, -z'
'y-1/4, -x+1/4, -z+1/4'
'-y-1/4, x-1/4, -z-1/4'

loop_
_atom_site_label
_atom_site_type_symbol
_atom_site_fract_x
_atom_site_fract_y
_atom_site_fract_z
_atom_site_U_iso_or_equiv
_atom_site_adp_type
_atom_site_occupancy
_atom_site_symmetry_multiplicity
_atom_site_calc_flag
_atom_site_refinement_flags
_atom_site_disorder_assembly
_atom_site_disorder_group
Cr1 Cr 0.089095(18) 0.089948(18) 0.11743(6) 0.01943(18) Uani 1 1 d . . .
Cl2 Cl 0.07575(3) 0.14043(3) 0.25181(10) 0.0286(3) Uani 1 1 d . . .
Cl1 Cl 0.12629(3) 0.12950(3) 0.00053(11) 0.0287(3) Uani 1 1 d . . .
Cl3 Cl 0.09789(3) 0.03866(3) -0.00912(10) 0.0248(3) Uani 1 1 d . . .
O1 O 0.13777(8) 0.07471(8) 0.2184(3) 0.0299(8) Uani 1 1 d . . .
N1 N 0.00583(9) 0.09424(9) 0.1212(3) 0.0174(7) Uani 1 1 d . . .
N2 N 0.02124(9) 0.13038(9) -0.0275(3) 0.0168(7) Uani 1 1 d . . .
N3 N 0.04818(10) 0.05552(9) 0.2156(3) 0.0195(8) Uani 1 1 d . . .
C1 C 0.03643(11) 0.10518(11) 0.0503(4) 0.0163(9) Uani 1 1 d . . .
C2 C -0.02798(11) 0.11401(11) 0.0868(4) 0.0200(9) Uani 1 1 d . . .
H2 H -0.0528 0.1122 0.1224 0.024 Uiso 1 1 calc R . .
C3 C -0.01815(11) 0.13596(11) -0.0060(4) 0.0191(9) Uani 1 1 d . . .
H3 H -0.0350 0.1524 -0.0495 0.023 Uiso 1 1 calc R . .
C4 C 0.01242(11) 0.06578(11) 0.2100(4) 0.0171(9) Uani 1 1 d . . .
C5 C -0.02194(12) 0.05476(12) 0.2888(4) 0.0227(10) Uani 1 1 d . . .
C24 C -0.03136(13) 0.09205(12) 0.3602(4) 0.0264(10) Uani 1 1 d . . .
H6A H -0.0085 0.0999 0.4055 0.040 Uiso 1 1 calc R . .
H6B H -0.0529 0.0869 0.4144 0.040 Uiso 1 1 calc R . .
H6C H -0.0386 0.1128 0.3056 0.040 Uiso 1 1 calc R . .
C23 C -0.05707(12) 0.03948(12) 0.2181(4) 0.0271(11) Uani 1 1 d . . .
H7A H -0.0625 0.0570 0.1521 0.041 Uiso 1 1 calc R . .
H7B H -0.0797 0.0381 0.2700 0.041 Uiso 1 1 calc R . .
H7C H -0.0512 0.0136 0.1874 0.041 Uiso 1 1 calc R . .
C25 C -0.01243(13) 0.02375(13) 0.3817(4) 0.0328(11) Uani 1 1 d . . .
H8A H -0.0048 -0.0003 0.3419 0.049 Uiso 1 1 calc R . .
H8B H -0.0353 0.0189 0.4307 0.049 Uiso 1 1 calc R . .
H8C H 0.0089 0.0328 0.4317 0.049 Uiso 1 1 calc R . .
C14 C 0.04079(11) 0.14911(11) -0.1258(4) 0.0176(9) Uani 1 1 d . . .
C19 C 0.04883(11) 0.18872(11) -0.1162(4) 0.0210(9) Uani 1 1 d . . .
C18 C 0.06460(12) 0.20675(12) -0.2147(4) 0.0277(11) Uani 1 1 d . . .
H11 H 0.0699 0.2337 -0.2114 0.033 Uiso 1 1 calc R . .
C17 C 0.07296(13) 0.18653(12) -0.3184(4) 0.0271(10) Uani 1 1 d . . .
C16 C 0.06485(12) 0.14723(13) -0.3227(4) 0.0280(10) Uani 1 1 d . . .
H13 H 0.0707 0.1331 -0.3925 0.034 Uiso 1 1 calc R . .
C15 C 0.04826(12) 0.12782(11) -0.2265(4) 0.0216(9) Uani 1 1 d . . .
C22 C 0.04117(13) 0.21062(12) -0.0029(4) 0.0273(10) Uani 1 1 d . . .
H15A H 0.0531 0.2363 -0.0077 0.041 Uiso 1 1 calc R . .
H15B H 0.0523 0.1963 0.0638 0.041 Uiso 1 1 calc R . .
H15C H 0.0132 0.2134 0.0085 0.041 Uiso 1 1 calc R . .
C21 C 0.09004(16) 0.20687(15) -0.4242(5) 0.0435(14) Uani 1 1 d . . .
H16A H 0.1162 0.2159 -0.4051 0.065 Uiso 1 1 calc R . .
H16B H 0.0738 0.2291 -0.4453 0.065 Uiso 1 1 calc R . .
H16C H 0.0913 0.1889 -0.4910 0.065 Uiso 1 1 calc R . .
C20 C 0.03811(14) 0.08557(12) -0.2372(4) 0.0303(11) Uani 1 1 d . . .
H17A H 0.0548 0.0704 -0.1848 0.045 Uiso 1 1 calc R . .
H17B H 0.0419 0.0771 -0.3190 0.045 Uiso 1 1 calc R . .
H17C H 0.0110 0.0817 -0.2146 0.045 Uiso 1 1 calc R . .
C6 C 0.06244(12) 0.02092(12) 0.2744(4) 0.0245(10) Uani 1 1 d . . .
C11 C 0.08337(12) 0.02377(13) 0.3793(4) 0.0303(11) Uani 1 1 d . . .
C10 C 0.09992(14) -0.00996(16) 0.4251(5) 0.0417(13) Uani 1 1 d . . .
H20 H 0.1144 -0.0087 0.4962 0.050 Uiso 1 1 calc R . .
C9 C 0.09548(14) -0.04508(15) 0.3683(5) 0.0458(15) Uani 1 1 d . . .
H21 H 0.1072 -0.0677 0.4000 0.055 Uiso 1 1 calc R . .
C8 C 0.07413(14) -0.04741(13) 0.2659(5) 0.0380(13) Uani 1 1 d . . .
H22 H 0.0712 -0.0718 0.2281 0.046 Uiso 1 1 calc R . .
C7 C 0.05667(12) -0.01474(12) 0.2164(4) 0.0275(11) Uani 1 1 d . . .
C13 C 0.08621(15) 0.06096(15) 0.4474(5) 0.0433(13) Uani 1 1 d . . .
H24A H 0.1120 0.0632 0.4824 0.065 Uiso 1 1 calc R . .
H24B H 0.0667 0.0612 0.5102 0.065 Uiso 1 1 calc R . .
H24C H 0.0817 0.0828 0.3939 0.065 Uiso 1 1 calc R . .
C12 C 0.03147(13) -0.01857(12) 0.1094(4) 0.0314(11) Uani 1 1 d . . .
H25A H 0.0364 -0.0436 0.0713 0.047 Uiso 1 1 calc R . .
H25B H 0.0373 0.0024 0.0539 0.047 Uiso 1 1 calc R . .
H25C H 0.0042 -0.0170 0.1330 0.047 Uiso 1 1 calc R . .
C26 C 0.16059(13) 0.03969(13) 0.2009(5) 0.0354(12) Uani 1 1 d . . .
H26A H 0.1735 0.0400 0.1228 0.043 Uiso 1 1 calc R . .
H26B H 0.1441 0.0163 0.2064 0.043 Uiso 1 1 calc R . .
C27 C 0.19014(16) 0.04056(16) 0.3003(6) 0.0578(17) Uani 1 1 d . . .
H27A H 0.1793 0.0297 0.3742 0.069 Uiso 1 1 calc R . .
H27B H 0.2139 0.0262 0.2787 0.069 Uiso 1 1 calc R . .
C28 C 0.19813(16) 0.08372(17) 0.3124(7) 0.068(2) Uani 1 1 d . . .
H28A H 0.2031 0.0904 0.3961 0.082 Uiso 1 1 calc R . .
H28B H 0.2211 0.0910 0.2652 0.082 Uiso 1 1 calc R . .
C29 C 0.16361(16) 0.10416(14) 0.2688(6) 0.0588(19) Uani 1 1 d . . .
H29A H 0.1506 0.1179 0.3345 0.071 Uiso 1 1 calc R . .
H29B H 0.1709 0.1233 0.2078 0.071 Uiso 1 1 calc R . .
C30 C 0.1995(3) 0.9208(3) 0.5520(11) 0.077(3) Uani 0.731(4) 1 d PU A 1
H30A H 0.1782 0.9062 0.5902 0.093 Uiso 0.731(4) 1 calc PR A 1
H30B H 0.2241 0.9072 0.5682 0.093 Uiso 0.731(4) 1 calc PR A 1
Cl4 Cl 0.19154(9) 0.92333(12) 0.3991(3) 0.0865(10) Uani 0.731(4) 1 d P A 1
Cl5 Cl 0.20129(14) 0.96697(10) 0.6083(3) 0.1087(12) Uani 0.731(4) 1 d P A 1
C30A C 0.1819(10) 0.9270(11) 0.571(3) 0.077(3) Uani 0.269(4) 1 d PU A 2
H30C H 0.1759 0.9085 0.6347 0.093 Uiso 0.269(4) 1 calc PR A 2
H30D H 0.1594 0.9445 0.5609 0.093 Uiso 0.269(4) 1 calc PR A 2
Cl4A Cl 0.1900(3) 0.9017(3) 0.4385(9) 0.0865(10) Uani 0.269(4) 1 d P A 2
Cl5A Cl 0.2274(4) 0.9570(3) 0.6126(10) 0.1087(12) Uani 0.269(4) 1 d P A 2

loop_
_atom_site_aniso_label
_atom_site_aniso_U_11
_atom_site_aniso_U_22
_atom_site_aniso_U_33
_atom_site_aniso_U_23
_atom_site_aniso_U_13
_atom_site_aniso_U_12
Cr1 0.0189(3) 0.0152(3) 0.0242(4) -0.0025(3) -0.0026(3) 0.0010(3)
Cl2 0.0363(6) 0.0185(5) 0.0309(7) -0.0066(5) -0.0052(5) 0.0037(4)
Cl1 0.0236(5) 0.0210(5) 0.0414(7) -0.0003(5) 0.0039(5) -0.0045(4)
Cl3 0.0253(5) 0.0206(5) 0.0284(6) -0.0056(5) 0.0027(5) -0.0013(4)
O1 0.0279(16) 0.0209(15) 0.041(2) -0.0057(14) -0.0118(15) 0.0014(13)
N1 0.0207(17) 0.0173(17) 0.0142(19) 0.0063(15) 0.0006(15) -0.0002(14)
N2 0.0180(17) 0.0166(17) 0.0158(19) 0.0036(14) -0.0006(14) 0.0013(13)
N3 0.0261(19) 0.0180(17) 0.0145(19) 0.0000(14) -0.0009(15) 0.0043(15)
C1 0.021(2) 0.016(2) 0.012(2) -0.0036(17) 0.0046(17) -0.0040(16)
C2 0.017(2) 0.024(2) 0.020(2) 0.0018(18) 0.0010(17) 0.0025(17)
C3 0.0159(19) 0.024(2) 0.018(2) 0.0024(18) 0.0024(18) 0.0025(16)
C4 0.025(2) 0.0121(19) 0.014(2) 0.0000(16) -0.0010(17) 0.0021(17)
C5 0.028(2) 0.028(2) 0.013(2) 0.0069(18) 0.0052(18) 0.0051(18)
C24 0.032(2) 0.032(2) 0.015(2) 0.005(2) 0.0028(19) 0.0108(19)
C23 0.027(2) 0.022(2) 0.033(3) 0.005(2) 0.009(2) -0.0019(18)
C25 0.036(3) 0.036(3) 0.027(3) 0.014(2) 0.011(2) 0.011(2)
C14 0.0148(19) 0.020(2) 0.019(2) 0.0067(18) 0.0030(17) 0.0002(16)
C19 0.017(2) 0.024(2) 0.022(2) 0.0062(19) 0.0021(18) 0.0041(17)
C18 0.029(2) 0.018(2) 0.036(3) 0.006(2) 0.005(2) -0.0004(18)
C17 0.029(2) 0.027(2) 0.026(3) 0.008(2) 0.008(2) 0.0005(19)
C16 0.031(2) 0.031(3) 0.022(3) -0.001(2) 0.005(2) 0.001(2)
C15 0.024(2) 0.020(2) 0.021(2) -0.0012(18) 0.0033(19) -0.0005(17)
C22 0.034(2) 0.023(2) 0.026(3) -0.001(2) 0.002(2) 0.0034(19)
C21 0.057(3) 0.039(3) 0.034(3) 0.013(2) 0.020(3) -0.002(3)
C20 0.046(3) 0.024(2) 0.021(3) -0.002(2) 0.004(2) -0.009(2)
C6 0.026(2) 0.025(2) 0.022(3) 0.0100(19) 0.0033(19) 0.0072(18)
C11 0.025(2) 0.041(3) 0.025(3) 0.008(2) 0.004(2) 0.010(2)
C10 0.038(3) 0.056(4) 0.031(3) 0.023(3) 0.001(2) 0.017(3)
C9 0.039(3) 0.043(3) 0.056(4) 0.030(3) 0.021(3) 0.021(2)
C8 0.040(3) 0.025(2) 0.049(4) 0.013(2) 0.021(3) 0.013(2)
C7 0.028(2) 0.023(2) 0.032(3) 0.008(2) 0.013(2) 0.0022(18)
C13 0.048(3) 0.058(3) 0.024(3) -0.004(3) -0.007(2) 0.009(3)
C12 0.040(3) 0.021(2) 0.034(3) 0.000(2) 0.008(2) -0.008(2)
C26 0.026(2) 0.032(3) 0.048(3) -0.001(2) -0.005(2) 0.012(2)
C27 0.046(3) 0.053(4) 0.074(5) -0.006(3) -0.029(3) 0.018(3)
C28 0.032(3) 0.064(4) 0.109(6) -0.030(4) -0.024(3) 0.002(3)
C29 0.049(3) 0.030(3) 0.097(5) -0.012(3) -0.046(3) -0.007(2)
C30 0.092(7) 0.073(5) 0.067(5) 0.013(4) -0.006(5) -0.001(5)
Cl4 0.0766(15) 0.121(3) 0.062(2) -0.0131(18) 0.0031(15) -0.009(2)
Cl5 0.145(4) 0.075(2) 0.107(2) -0.0268(17) 0.001(3) 0.007(2)
C30A 0.092(7) 0.073(5) 0.067(5) 0.013(4) -0.006(5) -0.001(5)
Cl4A 0.0766(15) 0.121(3) 0.062(2) -0.0131(18) 0.0031(15) -0.009(2)
Cl5A 0.145(4) 0.075(2) 0.107(2) -0.0268(17) 0.001(3) 0.007(2)

loop_
_atom_type_symbol
_atom_type_description
_atom_type_scat_dispersion_real
_atom_type_scat_dispersion_imag
_atom_type_scat_source
C C 0.0033 0.0016 'International Tables Vol C Tables 4.2.6.8 and 6.1.1.4'
H H 0.0000 0.0000 'International Tables Vol C Tables 4.2.6.8 and 6.1.1.4'
Cl Cl 0.1484 0.1585 'International Tables Vol C Tables 4.2.6.8 and 6.1.1.4'
Cr Cr 0.3209 0.6236 'International Tables Vol C Tables 4.2.6.8 and 6.1.1.4'
N N 0.0061 0.0033 'International Tables Vol C Tables 4.2.6.8 and 6.1.1.4'
O O 0.0106 0.0060 'International Tables Vol C Tables 4.2.6.8 and 6.1.1.4'

loop_
_geom_angle_atom_site_label_1
_geom_angle_atom_site_label_2
_geom_angle_atom_site_label_3
_geom_angle
C1 Cr1 O1 168.84(15)
C1 Cr1 N3 75.50(14)
O1 Cr1 N3 96.10(13)
C1 Cr1 Cl1 97.53(11)
O1 Cr1 Cl1 90.83(9)
N3 Cr1 Cl1 173.03(10)
C1 Cr1 Cl3 94.86(11)
O1 Cr1 Cl3 92.28(9)
N3 Cr1 Cl3 89.00(9)
Cl1 Cr1 Cl3 91.48(5)
C1 Cr1 Cl2 82.82(11)
O1 Cr1 Cl2 89.50(9)
N3 Cr1 Cl2 86.99(9)
Cl1 Cr1 Cl2 92.33(5)
Cl3 Cr1 Cl2 175.77(5)
C26 O1 C29 107.4(3)
C26 O1 Cr1 124.6(3)
C29 O1 Cr1 121.6(3)
C1 N1 C2 110.0(3)
C1 N1 C4 118.5(3)
C2 N1 C4 131.5(3)
C1 N2 C3 110.9(3)
C1 N2 C14 127.4(3)
C3 N2 C14 121.6(3)
C4 N3 C6 125.1(3)
C4 N3 Cr1 116.9(3)
C6 N3 Cr1 117.8(2)
N2 C1 N1 105.0(3)
N2 C1 Cr1 139.3(3)
N1 C1 Cr1 113.3(3)
C3 C2 N1 106.3(3)
C3 C2 H2 126.8
N1 C2 H2 126.8
C2 C3 N2 107.8(3)
C2 C3 H3 126.1
N2 C3 H3 126.1
N3 C4 N1 112.3(3)
N3 C4 C5 130.3(4)
N1 C4 C5 117.3(3)
C4 C5 C25 113.9(3)
C4 C5 C23 113.1(3)
C25 C5 C23 106.5(4)
C4 C5 C24 105.0(3)
C25 C5 C24 105.5(3)
C23 C5 C24 112.8(3)
C5 C24 H6A 109.5
C5 C24 H6B 109.5
H6A C24 H6B 109.5
C5 C24 H6C 109.5
H6A C24 H6C 109.5
H6B C24 H6C 109.5
C5 C23 H7A 109.5
C5 C23 H7B 109.5
H7A C23 H7B 109.5
C5 C23 H7C 109.5
H7A C23 H7C 109.5
H7B C23 H7C 109.5
C5 C25 H8A 109.5
C5 C25 H8B 109.5
H8A C25 H8B 109.5
C5 C25 H8C 109.5
H8A C25 H8C 109.5
H8B C25 H8C 109.5
C15 C14 C19 123.2(4)
C15 C14 N2 118.8(3)
C19 C14 N2 117.9(4)
C18 C19 C14 117.0(4)
C18 C19 C22 121.6(4)
C14 C19 C22 121.3(4)
C19 C18 C17 122.1(4)
C19 C18 H11 118.9
C17 C18 H11 118.9
C16 C17 C18 118.5(4)
C16 C17 C21 120.5(4)
C18 C17 C21 121.0(4)
C17 C16 C15 121.6(4)
C17 C16 H13 119.2
C15 C16 H13 119.2
C14 C15 C16 117.6(4)
C14 C15 C20 122.6(4)
C16 C15 C20 119.8(4)
C19 C22 H15A 109.5
C19 C22 H15B 109.5
H15A C22 H15B 109.5
C19 C22 H15C 109.5
H15A C22 H15C 109.5
H15B C22 H15C 109.5
C17 C21 H16A 109.5
C17 C21 H16B 109.5
H16A C21 H16B 109.5
C17 C21 H16C 109.5
H16A C21 H16C 109.5
H16B C21 H16C 109.5
C15 C20 H17A 109.5
C15 C20 H17B 109.5
H17A C20 H17B 109.5
C15 C20 H17C 109.5
H17A C20 H17C 109.5
H17B C20 H17C 109.5
C11 C6 C7 122.1(4)
C11 C6 N3 120.5(4)
C7 C6 N3 117.3(4)
C6 C11 C10 118.0(5)
C6 C11 C13 122.1(4)
C10 C11 C13 119.8(5)
C9 C10 C11 121.0(5)
C9 C10 H20 119.5
C11 C10 H20 119.5
C8 C9 C10 120.2(5)
C8 C9 H21 119.9
C10 C9 H21 119.9
C9 C8 C7 121.5(5)
C9 C8 H22 119.3
C7 C8 H22 119.3
C8 C7 C6 117.3(5)
C8 C7 C12 120.3(4)
C6 C7 C12 122.4(4)
C11 C13 H24A 109.5
C11 C13 H24B 109.5
H24A C13 H24B 109.5
C11 C13 H24C 109.5
H24A C13 H24C 109.5
H24B C13 H24C 109.5
C7 C12 H25A 109.5
C7 C12 H25B 109.5
H25A C12 H25B 109.5
C7 C12 H25C 109.5
H25A C12 H25C 109.5
H25B C12 H25C 109.5
O1 C26 C27 104.3(4)
O1 C26 H26A 110.9
C27 C26 H26A 110.9
O1 C26 H26B 110.9
C27 C26 H26B 110.9
H26A C26 H26B 108.9
C28 C27 C26 102.0(4)
C28 C27 H27A 111.4
C26 C27 H27A 111.4
C28 C27 H27B 111.4
C26 C27 H27B 111.4
H27A C27 H27B 109.2
C29 C28 C27 107.0(4)
C29 C28 H28A 110.3
C27 C28 H28A 110.3
C29 C28 H28B 110.3
C27 C28 H28B 110.3
H28A C28 H28B 108.6
O1 C29 C28 106.9(4)
O1 C29 H29A 110.3
C28 C29 H29A 110.3
O1 C29 H29B 110.3
C28 C29 H29B 110.3
H29A C29 H29B 108.6
Cl5 C30 Cl4 109.0(7)
Cl5 C30 H30A 109.9
Cl4 C30 H30A 109.9
Cl5 C30 H30B 109.9
Cl4 C30 H30B 109.9
H30A C30 H30B 108.3
Cl4A C30A Cl5A 110.3(18)
Cl4A C30A H30C 109.6
Cl5A C30A H30C 109.6
Cl4A C30A H30D 109.6
Cl5A C30A H30D 109.6
H30C C30A H30D 108.1

loop_
_geom_bond_atom_site_label_1
_geom_bond_atom_site_label_2
_geom_bond_distance
Cr1 C1 2.041(4)
Cr1 O1 2.100(3)
Cr1 N3 2.156(3)
Cr1 Cl1 2.2954(13)
Cr1 Cl3 2.2985(12)
Cr1 Cl2 2.3596(12)
O1 C26 1.458(5)
O1 C29 1.469(5)
N1 C1 1.380(5)
N1 C2 1.408(5)
N1 C4 1.424(5)
N2 C1 1.345(5)
N2 C3 1.396(5)
N2 C14 1.453(5)
N3 C4 1.287(5)
N3 C6 1.454(5)
C2 C3 1.340(6)
C2 H2 0.9500
C3 H3 0.9500
C4 C5 1.533(6)
C5 C25 1.537(6)
C5 C23 1.546(6)
C5 C24 1.555(6)
C24 H6A 0.9800
C24 H6B 0.9800
C24 H6C 0.9800
C23 H7A 0.9800
C23 H7B 0.9800
C23 H7C 0.9800
C25 H8A 0.9800
C25 H8B 0.9800
C25 H8C 0.9800
C14 C15 1.381(6)
C14 C19 1.401(5)
C19 C18 1.388(6)
C19 C22 1.512(6)
C18 C17 1.396(6)
C18 H11 0.9500
C17 C16 1.387(6)
C17 C21 1.508(6)
C16 C15 1.401(6)
C16 H13 0.9500
C15 C20 1.506(5)
C22 H15A 0.9800
C22 H15B 0.9800
C22 H15C 0.9800
C21 H16A 0.9800
C21 H16B 0.9800
C21 H16C 0.9800
C20 H17A 0.9800
C20 H17B 0.9800
C20 H17C 0.9800
C6 C11 1.394(6)
C6 C7 1.410(6)
C11 C10 1.397(6)
C11 C13 1.501(7)
C10 C9 1.382(8)
C10 H20 0.9500
C9 C8 1.375(8)
C9 H21 0.9500
C8 C7 1.397(6)
C8 H22 0.9500
C7 C12 1.497(7)
C13 H24A 0.9800
C13 H24B 0.9800
C13 H24C 0.9800
C12 H25A 0.9800
C12 H25B 0.9800
C12 H25C 0.9800
C26 C27 1.520(7)
C26 H26A 0.9900
C26 H26B 0.9900
C27 C28 1.523(8)
C27 H27A 0.9900
C27 H27B 0.9900
C28 C29 1.471(7)
C28 H28A 0.9900
C28 H28B 0.9900
C29 H29A 0.9900
C29 H29B 0.9900
C30 Cl5 1.718(13)
C30 Cl4 1.754(13)
C30 H30A 0.9900
C30 H30B 0.9900
C30A Cl4A 1.75(4)
C30A Cl5A 1.94(4)
C30A H30C 0.9900
C30A H30D 0.9900

loop_
_geom_torsion_atom_site_label_1
_geom_torsion_atom_site_label_2
_geom_torsion_atom_site_label_3
_geom_torsion_atom_site_label_4
_geom_torsion
C1 Cr1 O1 C26 124.0(7)
N3 Cr1 O1 C26 83.4(3)
Cl1 Cr1 O1 C26 -97.3(3)
Cl3 Cr1 O1 C26 -5.8(3)
Cl2 Cr1 O1 C26 170.4(3)
C1 Cr1 O1 C29 -87.7(8)
N3 Cr1 O1 C29 -128.3(4)
Cl1 Cr1 O1 C29 51.0(4)
Cl3 Cr1 O1 C29 142.5(4)
Cl2 Cr1 O1 C29 -41.4(4)
C1 Cr1 N3 C4 -15.5(3)
O1 Cr1 N3 C4 157.0(3)
Cl1 Cr1 N3 C4 -16.8(10)
Cl3 Cr1 N3 C4 -110.8(3)
Cl2 Cr1 N3 C4 67.9(3)
C1 Cr1 N3 C6 159.4(3)
O1 Cr1 N3 C6 -28.0(3)
Cl1 Cr1 N3 C6 158.2(7)
Cl3 Cr1 N3 C6 64.1(3)
Cl2 Cr1 N3 C6 -117.2(3)
C3 N2 C1 N1 0.9(4)
C14 N2 C1 N1 -176.6(3)
C3 N2 C1 Cr1 -159.4(4)
C14 N2 C1 Cr1 23.1(7)
C2 N1 C1 N2 -1.5(4)
C4 N1 C1 N2 176.9(3)
C2 N1 C1 Cr1 164.7(3)
C4 N1 C1 Cr1 -17.0(4)
O1 Cr1 C1 N2 133.4(6)
N3 Cr1 C1 N2 175.4(5)
Cl1 Cr1 C1 N2 -4.8(4)
Cl3 Cr1 C1 N2 -96.9(4)
Cl2 Cr1 C1 N2 86.6(4)
O1 Cr1 C1 N1 -25.8(9)
N3 Cr1 C1 N1 16.1(3)
Cl1 Cr1 C1 N1 -164.0(2)
Cl3 Cr1 C1 N1 103.8(3)
Cl2 Cr1 C1 N1 -72.6(3)
C1 N1 C2 C3 1.6(4)
C4 N1 C2 C3 -176.5(4)
N1 C2 C3 N2 -1.0(4)
C1 N2 C3 C2 0.1(5)
C14 N2 C3 C2 177.7(3)
C6 N3 C4 N1 -163.7(4)
Cr1 N3 C4 N1 10.8(4)
C6 N3 C4 C5 22.0(7)
Cr1 N3 C4 C5 -163.5(3)
C1 N1 C4 N3 3.8(5)
C2 N1 C4 N3 -178.3(4)
C1 N1 C4 C5 178.9(3)
C2 N1 C4 C5 -3.1(6)
N3 C4 C5 C25 -6.2(6)
N1 C4 C5 C25 179.7(4)
N3 C4 C5 C23 -127.9(4)
N1 C4 C5 C23 57.9(5)
N3 C4 C5 C24 108.7(5)
N1 C4 C5 C24 -65.4(4)
C1 N2 C14 C15 75.8(5)
C3 N2 C14 C15 -101.4(4)
C1 N2 C14 C19 -108.3(4)
C3 N2 C14 C19 74.5(5)
C15 C14 C19 C18 0.8(6)
N2 C14 C19 C18 -174.9(3)
C15 C14 C19 C22 -178.3(4)
N2 C14 C19 C22 6.0(6)
C14 C19 C18 C17 -1.2(6)
C22 C19 C18 C17 177.9(4)
C19 C18 C17 C16 0.5(7)
C19 C18 C17 C21 179.9(4)
C18 C17 C16 C15 0.7(7)
C21 C17 C16 C15 -178.7(4)
C19 C14 C15 C16 0.3(6)
N2 C14 C15 C16 176.0(4)
C19 C14 C15 C20 -177.7(4)
N2 C14 C15 C20 -2.0(6)
C17 C16 C15 C14 -1.1(6)
C17 C16 C15 C20 176.9(4)
C4 N3 C6 C11 -109.0(5)
Cr1 N3 C6 C11 76.6(4)
C4 N3 C6 C7 75.6(5)
Cr1 N3 C6 C7 -98.9(4)
C7 C6 C11 C10 2.0(6)
N3 C6 C11 C10 -173.2(4)
C7 C6 C11 C13 -173.8(4)
N3 C6 C11 C13 11.0(6)
C6 C11 C10 C9 -0.4(7)
C13 C11 C10 C9 175.6(5)
C11 C10 C9 C8 -0.8(7)
C10 C9 C8 C7 0.4(7)
C9 C8 C7 C6 1.2(7)
C9 C8 C7 C12 -176.0(4)
C11 C6 C7 C8 -2.4(6)
N3 C6 C7 C8 172.9(4)
C11 C6 C7 C12 174.7(4)
N3 C6 C7 C12 -9.9(6)
C29 O1 C26 C27 32.1(6)
Cr1 O1 C26 C27 -175.9(3)
O1 C26 C27 C28 -34.8(6)
C26 C27 C28 C29 25.5(7)
C26 O1 C29 C28 -15.9(7)
Cr1 O1 C29 C28 -168.9(4)
C27 C28 C29 O1 -6.8(8)
